data_2011058
loop_
_publ_author_name
'Figgis, Brian N.'
'Sobolev, Alexandre N.'
'Kucharski, Edward S.'
'Broughton, Vanessa'

_publ_section_title
;
 Rinneite, K~3~Na[FeCl~6~], at 293, 84 and 9.5K
;
_journal_issue 6
_journal_name_full 'Acta Crystallographica Section C'
_journal_page_first e228
_journal_page_last e229
_journal_paper_doi 10.1107/S0108270100006053
_journal_volume 56
_journal_year 2000
_chemical_formula_iupac 'K3 Na [Fe1 Cl6]'
_chemical_formula_moiety 'Fe Cl6 K3 Na'
_chemical_formula_sum 'Cl6 Fe K3 Na'
_chemical_formula_weight 408.84
_chemical_name_common rinneite
_chemical_name_systematic
;
 tripotassium sodium hexachloroferrate(II)
;
_space_group_IT_number 167
_symmetry_cell_setting trigonal
_symmetry_space_group_name_Hall '-R 3 2"c'
_symmetry_space_group_name_H-M 'R -3 c :H'
_audit_creation_method SHELXL-97
_cell_angle_alpha 90.0
_cell_angle_beta 90.0
_cell_angle_gamma 120.0
_cell_formula_units_Z 6
_cell_length_a 11.8930(10)
_cell_length_b 11.8930(10)
_cell_length_c 13.735(2)
_cell_measurement_reflns_used 24
_cell_measurement_temperature 9.5(5)
_cell_measurement_theta_max 29.92
_cell_measurement_theta_min 24.42
_cell_volume 1682.4(3)
_computing_cell_refinement 'local software'
_computing_data_collection 'local software'
_computing_data_reduction 'PROFIT (Streltsov & Zavodnik, 1989)'
_computing_molecular_graphics 'SHELXTL (Sheldrick, 1983)'
_computing_publication_material SHELXL97
_computing_structure_refinement 'SHELXL97 (Sheldrick, 1997)'
_computing_structure_solution 'SHELXS97 (Sheldrick, 1997)'
_diffrn_ambient_temperature 9.5(5)
_diffrn_measured_fraction_theta_full .999
_diffrn_measured_fraction_theta_max .999
_diffrn_measurement_device_type 'Huber 512 goniometer'
_diffrn_measurement_method \w-2\q
_diffrn_radiation_monochromator none
_diffrn_radiation_source 'normal-focus sealed tube'
_diffrn_radiation_type MoK\a
_diffrn_radiation_wavelength .71073
_diffrn_reflns_av_R_equivalents .035
_diffrn_reflns_av_sigmaI/netI .0091
_diffrn_reflns_limit_h_max 25
_diffrn_reflns_limit_h_min -25
_diffrn_reflns_limit_k_max 25
_diffrn_reflns_limit_k_min -25
_diffrn_reflns_limit_l_max 29
_diffrn_reflns_limit_l_min -29
_diffrn_reflns_number 28510
_diffrn_reflns_theta_full 50.15
_diffrn_reflns_theta_max 50.15
_diffrn_reflns_theta_min 3.43
_diffrn_standards_decay_% 1
_diffrn_standards_interval_count 100
_diffrn_standards_number 3
_exptl_absorpt_coefficient_mu 3.860
_exptl_absorpt_correction_T_max .306
_exptl_absorpt_correction_T_min .257
_exptl_absorpt_correction_type sphere
_exptl_absorpt_process_details '(Xtal 3.4; Hall et al., 1994)'
_exptl_crystal_colour 'very pale yellow'
_exptl_crystal_density_diffrn 2.421
_exptl_crystal_density_method 'not measured'
_exptl_crystal_description Cube
_exptl_crystal_F_000 1176
_exptl_crystal_size_max .40
_exptl_crystal_size_mid .40
_exptl_crystal_size_min .40
_refine_diff_density_max .518
_refine_diff_density_min -.931
_refine_ls_extinction_coef .0071(2)
_refine_ls_extinction_method SHELXL97
_refine_ls_goodness_of_fit_ref 1.459
_refine_ls_matrix_type full
_refine_ls_number_parameters 20
_refine_ls_number_reflns 1983
_refine_ls_number_restraints 0
_refine_ls_restrained_S_all 1.459
_refine_ls_R_factor_all .020
_refine_ls_R_factor_gt .020
_refine_ls_shift/su_max .001
_refine_ls_shift/su_mean .000
_refine_ls_structure_factor_coef Fsqd
_refine_ls_weighting_details 'calc w = 1/[\s^2^(Fo^2^)+(0.0109P)^2^+3.4848P] where P = (Fo^2^+2Fc^2^)/3'
_refine_ls_weighting_scheme calc
_refine_ls_wR_factor_ref .050
_reflns_number_gt 1981
_reflns_number_total 1983
_reflns_threshold_expression I>2\s(I)
_cod_data_source_file qb0210.cif
_cod_data_source_block 10K
_cod_depositor_comments
;
The following automatic conversions were performed:
'_symmetry_cell_setting' value 'Trigonal' changed to 'trigonal' according
to '/home/saulius/struct/CIF-dictionaries/cif_core.dic' dictionary named
'cif_core.dic' version 2.4.1 from 2010-06-29.

Automatic conversion script
Id: cif_fix_enum 1527 2010-12-29 10:47:43Z saulius 

The following automatic conversions were performed:

'_chemical_melting_point' value 'not measured' was changed to '?' -
the value is undefined or not given.

'_symmetry_cell_setting' value
'Trigonal' changed to 'trigonal' according to
/home/saulius/struct/CIF-dictionaries/cif_core.dic dictionary named
'cif_core.dic' version 2.4.1 from 2010-06-29.

Automatic conversion script
Id: cif_fix_values 1715 2011-07-08 13:25:40Z adriana 
;
_cod_original_sg_symbol_H-M 'R -3 c'
_cod_database_code 2011058
_cod_database_fobs_code 2011058

loop_
_symmetry_equiv_pos_as_xyz
'x, y, z'
'-y, x-y, z'
'-x+y, -x, z'
'y, x, -z+1/2'
'x-y, -y, -z+1/2'
'-x, -x+y, -z+1/2'
'x+2/3, y+1/3, z+1/3'
'-y+2/3, x-y+1/3, z+1/3'
'-x+y+2/3, -x+1/3, z+1/3'
'y+2/3, x+1/3, -z+5/6'
'x-y+2/3, -y+1/3, -z+5/6'
'-x+2/3, -x+y+1/3, -z+5/6'
'x+1/3, y+2/3, z+2/3'
'-y+1/3, x-y+2/3, z+2/3'
'-x+y+1/3, -x+2/3, z+2/3'
'y+1/3, x+2/3, -z+7/6'
'x-y+1/3, -y+2/3, -z+7/6'
'-x+1/3, -x+y+2/3, -z+7/6'
'-x, -y, -z'
'y, -x+y, -z'
'x-y, x, -z'
'-y, -x, z-1/2'
'-x+y, y, z-1/2'
'x, x-y, z-1/2'
'-x+2/3, -y+1/3, -z+1/3'
'y+2/3, -x+y+1/3, -z+1/3'
'x-y+2/3, x+1/3, -z+1/3'
'-y+2/3, -x+1/3, z-1/6'
'-x+y+2/3, y+1/3, z-1/6'
'x+2/3, x-y+1/3, z-1/6'
'-x+1/3, -y+2/3, -z+2/3'
'y+1/3, -x+y+2/3, -z+2/3'
'x-y+1/3, x+2/3, -z+2/3'
'-y+1/3, -x+2/3, z+1/6'
'-x+y+1/3, y+2/3, z+1/6'
'x+1/3, x-y+2/3, z+1/6'

loop_
_atom_site_label
_atom_site_fract_x
_atom_site_fract_y
_atom_site_fract_z
_atom_site_U_iso_or_equiv
_atom_site_adp_type
_atom_site_calc_flag
_atom_site_refinement_flags
_atom_site_occupancy
_atom_site_disorder_assembly
_atom_site_disorder_group
_atom_site_type_symbol
Fe .0000 .0000 .0000 .00351(3) Uani d S 1 . . Fe
K .289535(16) .3333 .0833 .00540(3) Uani d S 1 . . K
Na .0000 .0000 .2500 .00655(10) Uani d S 1 . . Na
Cl .180955(14) .027399(15) .107988(11) .00503(3) Uani d . 1 . . Cl

loop_
_atom_site_aniso_label
_atom_site_aniso_U_11
_atom_site_aniso_U_22
_atom_site_aniso_U_33
_atom_site_aniso_U_12
_atom_site_aniso_U_13
_atom_site_aniso_U_23
Fe .00347(4) .00347(4) .00360(6) .00174(2) .000 .000
K .00528(4) .00514(6) .00572(6) .00257(3) -.00023(2) -.00047(4)
Na .00724(16) .00724(16) .0052(2) .00362(8) .000 .000
Cl .00461(5) .00553(5) .00517(5) .00271(4) -.00032(3) -.00004(3)

loop_
_atom_type_symbol
_atom_type_description
_atom_type_scat_dispersion_real
_atom_type_scat_dispersion_imag
_atom_type_scat_source
Na Na .0362 .0249 'International Tables Vol C Tables 4.2.6.8 and 6.1.1.4'
Cl Cl .1484 .1585 'International Tables Vol C Tables 4.2.6.8 and 6.1.1.4'
K K .2009 .2494 'International Tables Vol C Tables 4.2.6.8 and 6.1.1.4'
Fe Fe .3463 .8444 'International Tables Vol C Tables 4.2.6.8 and 6.1.1.4'

loop_
_geom_angle_atom_site_label_1
_geom_angle_atom_site_label_2
_geom_angle_atom_site_label_3
_geom_angle_site_symmetry_1
_geom_angle_site_symmetry_3
_geom_angle
_geom_angle_publ_flag
Cl Fe Cl 19 . 180.000(9) no
Cl Fe Cl 19 20 88.330(8) no
Cl Fe Cl . 20 91.670(8) no
Cl Fe Cl 19 21 88.330(8) no
Cl Fe Cl . 21 91.670(8) no
Cl Fe Cl 20 21 88.331(8) no
Cl Fe Cl 19 2 91.670(8) no
Cl Fe Cl . 2 88.330(8) no
Cl Fe Cl 20 2 180.000(9) no
Cl Fe Cl 21 2 91.670(8) no
Cl Fe Cl 19 3 91.670(8) no
Cl Fe Cl . 3 88.330(8) ?
Cl Fe Cl 20 3 91.670(8) no
Cl Fe Cl 21 3 180.000(5) no
Cl Fe Cl 2 3 88.330(8) no
Cl Fe Na 19 . 126.437(6) no
Cl Fe Na . . 53.563(6) no
Cl Fe Na 20 . 126.437(6) no
Cl Fe Na 21 . 126.437(6) no
Cl Fe Na 2 . 53.563(6) no
Cl Fe Na 3 . 53.563(6) no
Cl Fe Na 19 19 53.563(6) no
Cl Fe Na . 19 126.437(6) no
Cl Fe Na 20 19 53.563(6) no
Cl Fe Na 21 19 53.563(6) no
Cl Fe Na 2 19 126.437(6) no
Cl Fe Na 3 19 126.437(6) no
Na Fe Na . 19 180.0 no
Cl Fe K 19 . 124.877(4) no
Cl Fe K . . 55.123(4) no
Cl Fe K 20 . 123.061(4) no
Cl Fe K 21 . 53.501(8) no
Cl Fe K 2 . 56.939(4) no
Cl Fe K 3 . 126.499(8) no
Na Fe K . . 72.946(3) no
Na Fe K 19 . 107.054(3) no
Cl Fe K 19 19 55.123(4) no
Cl Fe K . 19 124.877(4) no
Cl Fe K 20 19 56.939(4) no
Cl Fe K 21 19 126.499(8) no
Cl Fe K 2 19 123.061(4) no
Cl Fe K 3 19 53.501(8) no
Na Fe K . 19 107.054(3) no
Na Fe K 19 19 72.946(3) no
K Fe K . 19 180.0 no
Cl Fe K 19 20 126.499(8) no
Cl Fe K . 20 53.501(8) no
Cl Fe K 20 20 55.123(4) no
Cl Fe K 21 20 56.939(4) no
Cl Fe K 2 20 124.877(4) no
Cl Fe K 3 20 123.061(4) no
Na Fe K . 20 107.054(3) no
Na Fe K 19 20 72.946(3) no
K Fe K . 20 68.223(2) no
K Fe K 19 20 111.777(2) no
Cl Fe K 19 2 53.501(8) no
Cl Fe K . 2 126.499(8) no
Cl Fe K 20 2 124.877(4) no
Cl Fe K 21 2 123.061(4) no
Cl Fe K 2 2 55.123(4) no
Cl Fe K 3 2 56.939(4) no
Na Fe K . 2 72.946(3) no
Na Fe K 19 2 107.054(3) no
K Fe K . 2 111.777(2) no
K Fe K 19 2 68.223(2) no
K Fe K 20 2 180.0 no
Cl K Cl 34 21 153.843(9) no
Cl K Cl 34 29 130.253(6) no
Cl K Cl 21 29 73.084(9) no
Cl K Cl 34 25 73.082(9) no
Cl K Cl 21 25 130.255(6) no
Cl K Cl 29 25 76.589(11) no
Cl K Cl 34 17_554 68.623(7) no
Cl K Cl 21 17_554 116.032(7) no
Cl K Cl 29 17_554 73.701(5) no
Cl K Cl 25 17_554 91.301(5) no
Cl K Cl 34 . 116.033(7) no
Cl K Cl 21 . 68.622(7) no
Cl K Cl 29 . 91.302(5) no
Cl K Cl 25 . 73.703(5) no
Cl K Cl 17_554 . 161.085(8) no
Cl K Cl 34 18_554 67.633(7) no
Cl K Cl 21 18_554 90.532(6) no
Cl K Cl 29 18_554 122.061(4) no
Cl K Cl 25 18_554 139.187(5) no
Cl K Cl 17_554 18_554 64.675(5) no
Cl K Cl . 18_554 134.215(5) no
Cl K Cl 34 2 90.533(6) no
Cl K Cl 21 2 67.631(7) no
Cl K Cl 29 2 139.188(5) no
Cl K Cl 25 2 122.061(4) no
Cl K Cl 17_554 2 134.216(5) no
Cl K Cl . 2 64.674(5) no
Cl K Cl 18_554 2 69.761(6) no
Cl K Fe 34 16_554 39.707(3) no
Cl K Fe 21 16_554 126.861(5) no
Cl K Fe 29 16_554 113.306(4) no
Cl K Fe 25 16_554 101.071(5) no
Cl K Fe 17_554 16_554 39.619(3) no
Cl K Fe . 16_554 153.298(5) no
Cl K Fe 18_554 16_554 39.483(3) no
Cl K Fe 2 16_554 99.064(5) no
Cl K Fe 34 . 126.862(5) no
Cl K Fe 21 . 39.706(3) no
Cl K Fe 29 . 101.072(5) no
Cl K Fe 25 . 113.308(4) no
Cl K Fe 17_554 . 153.297(5) no
Cl K Fe . . 39.618(3) no
Cl K Fe 18_554 . 99.063(5) no
Cl K Fe 2 . 39.482(3) no
Fe K Fe 16_554 . 136.025(5) no
Cl K Na 34 13_554 88.285(9) no
Cl K Na 21 13_554 83.042(8) no
Cl K Na 29 13_554 82.626(6) no
Cl K Na 25 13_554 130.715(5) no
Cl K Na 17_554 13_554 39.694(3) no
Cl K Na . 13_554 151.541(4) no
Cl K Na 18_554 13_554 39.751(3) no
Cl K Na 2 13_554 102.777(5) no
Fe K Na 16_554 13_554 48.584(7) no
Fe K Na . 13_554 114.303(6) no
Cl K K 34 21 107.297(8) no
Cl K K 21 21 47.137(4) no
Cl K K 29 21 110.640(9) no
Cl K K 25 21 167.330(3) no
Cl K K 17_554 21 100.660(6) no
Cl K K . 21 95.340(3) no
Cl K K 18_554 21 46.374(4) no
Cl K K 2 21 45.711(5) no
Fe K K 16_554 21 85.826(6) no
Fe K K . 21 55.8880(10) no
Na K K 13_554 21 61.635(5) no
Cl Na Cl 3 4 148.920(7) no
Cl Na Cl 3 5 127.478(8) no
Cl Na Cl 4 5 76.831(9) no
Cl Na Cl 3 6 89.470(11) no
Cl Na Cl 4 6 76.831(9) no
Cl Na Cl 5 6 76.831(9) no
Cl Na Cl 3 . 76.831(9) no
Cl Na Cl 4 . 127.478(8) no
Cl Na Cl 5 . 89.470(11) no
Cl Na Cl 6 . 148.920(7) no
Cl Na Cl 3 2 76.831(9) no
Cl Na Cl 4 2 89.470(11) no
Cl Na Cl 5 2 148.920(7) no
Cl Na Cl 6 2 127.478(8) no
Cl Na Cl . 2 76.831(9) no
Cl Na Fe 3 4 134.153(6) no
Cl Na Fe 4 4 45.847(6) no
Cl Na Fe 5 4 45.847(6) no
Cl Na Fe 6 4 45.847(6) no
Cl Na Fe . 4 134.153(6) no
Cl Na Fe 2 4 134.153(6) no
Cl Na Fe 3 . 45.847(6) no
Cl Na Fe 4 . 134.153(6) no
Cl Na Fe 5 . 134.153(6) no
Cl Na Fe 6 . 134.153(6) no
Cl Na Fe . . 45.847(6) no
Cl Na Fe 2 . 45.847(6) no
Fe Na Fe 4 . 180.0 no
Cl Na K 3 7_445 86.083(8) no
Cl Na K 4 7_445 104.310(10) no
Cl Na K 5 7_445 47.122(4) no
Cl Na K 6 7_445 48.735(5) no
Cl Na K . 7_445 101.899(7) no
Cl Na K 2 7_445 162.735(3) no
Fe Na K 4 7_445 58.470(4) no
Fe Na K . 7_445 121.530(4) no
Cl Na K 3 2 48.735(5) no
Cl Na K 4 2 101.898(7) no
Cl Na K 5 2 162.734(3) no
Cl Na K 6 2 86.083(8) no
Cl Na K . 2 104.311(10) no
Cl Na K 2 2 47.122(4) no
Fe Na K 4 2 121.530(4) no
Fe Na K . 2 58.470(4) no
K Na K 7_445 2 118.365(5) no
Cl Na K 3 3 47.122(4) no
Cl Na K 4 3 162.734(3) no
Cl Na K 5 3 86.083(8) no
Cl Na K 6 3 101.898(7) no
Cl Na K . 3 48.735(5) no
Cl Na K 2 3 104.311(10) no
Fe Na K 4 3 121.530(4) no
Fe Na K . 3 58.470(4) no
K Na K 7_445 3 64.417(9) no
K Na K 2 3 95.152(6) no
Cl Na K 3 . 104.311(10) no
Cl Na K 4 . 86.083(8) no
Cl Na K 5 . 101.898(7) no
Cl Na K 6 . 162.734(3) no
Cl Na K . . 47.122(4) no
Cl Na K 2 . 48.735(5) no
Fe Na K 4 . 121.530(4) no
Fe Na K . . 58.470(4) no
K Na K 7_445 . 141.000(5) no
K Na K 2 . 95.152(6) no
K Na K 3 . 95.152(6) no
Fe Cl Na . . 80.589(10) no
Fe Cl K . 20 86.793(10) no
Na Cl K . 20 167.311(6) no
Fe Cl K . 25 168.349(6) no
Na Cl K . 25 96.970(10) no
K Cl K 20 25 95.129(10) no
Fe Cl K . . 85.259(5) no
Na Cl K . . 93.184(5) no
K Cl K 20 . 87.065(4) no
K Cl K 25 . 106.297(5) no
Fe Cl K . 3 83.579(4) no
Na Cl K . 3 91.514(5) no
K Cl K 20 3 85.714(4) no
K Cl K 25 3 85.106(4) no
K Cl K . 3 167.017(6) no

loop_
_geom_bond_atom_site_label_1
_geom_bond_atom_site_label_2
_geom_bond_site_symmetry_2
_geom_bond_distance
_geom_bond_publ_flag
Fe Cl 19 2.4973(2) no
Fe Cl . 2.4973(2) ?
Fe Cl 20 2.4973(2) no
Fe Cl 21 2.4973(2) no
Fe Cl 2 2.4973(2) no
Fe Cl 3 2.4973(2) no
Fe Na . 3.4337(5) ?
Fe Na 19 3.4337(5) no
Fe K . 3.9029(3) ?
Fe K 19 3.9029(3) no
Fe K 20 3.9029(3) no
Fe K 2 3.9029(3) no
K Cl 34 3.1423(4) no
K Cl 21 3.1423(4) ?
K Cl 29 3.1803(3) no
K Cl 25 3.1803(3) no
K Cl 17_554 3.2128(3) no
K Cl . 3.2128(3) no
K Cl 18_554 3.2915(4) no
K Cl 2 3.2916(3) no
K Fe 16_554 3.9028(3) no
K Na 13_554 4.3775(3) ?
K K 21 4.3775(3) ?
Na Cl 3 2.8002(3) no
Na Cl 4 2.8002(3) no
Na Cl 5 2.8002(3) no
Na Cl 6 2.8002(3) no
Na Cl . 2.8002(3) ?
Na Cl 2 2.8002(3) no
Na Fe 4 3.4337(5) no
Na K 7_445 4.3775(3) no
Na K 2 4.3775(3) no
Na K 3 4.3775(3) no
Cl K 20 3.1423(4) no
Cl K 25 3.1803(3) no
Cl K 3 3.2916(3) no

loop_
_cod_related_entry_id
_cod_related_entry_database
_cod_related_entry_code
1 AMCSD 0010321
